data_7025667
loop_
_publ_author_name
'Ma, Lu-Fang'
'Meng, Qing-Lei'
'Wang, Li-Ya'
'Liu, Bin'
'Liang, Fu-Pei'

_publ_section_title
;
 Multi-dimensional transition-metal coordination polymers with
 5-nitro-1,2,3-benzenetricarboxylic acid exhibiting
 ferro-/antiferromagnetic interactions.
;
_journal_issue 35
_journal_name_full 'Dalton transactions (Cambridge, England : 2003)'
_journal_page_first 8210
_journal_page_last 8218
_journal_paper_doi 10.1039/c002581j
_journal_volume 39
_journal_year 2010
_chemical_formula_sum 'C54 H48 N8 Ni3 O20'
_chemical_formula_weight 1305.13
_chemical_name_systematic
;
?
;
_space_group_IT_number 15
_symmetry_cell_setting monoclinic
_symmetry_space_group_name_Hall '-C 2yc'
_symmetry_space_group_name_H-M 'C 1 2/c 1'
_atom_sites_solution_hydrogens geom
_atom_sites_solution_primary direct
_atom_sites_solution_secondary difmap
_audit_creation_method SHELXL-97
_cell_angle_alpha 90.00
_cell_angle_beta 96.890(9)
_cell_angle_gamma 90.00
_cell_formula_units_Z 4
_cell_length_a 26.66(2)
_cell_length_b 9.737(7)
_cell_length_c 21.329(16)
_cell_measurement_reflns_used 5699
_cell_measurement_temperature 294(2)
_cell_measurement_theta_max 28.13
_cell_measurement_theta_min 2.39
_cell_volume 5497(7)
_computing_cell_refinement 'Bruker SMART'
_computing_data_collection 'Bruker SMART'
_computing_data_reduction 'Bruker SAINT'
_computing_molecular_graphics 'Bruker SHELXTL'
_computing_publication_material 'Bruker SHELXTL'
_computing_structure_refinement 'SHELXL-97 (Sheldrick, 1997)'
_computing_structure_solution 'SHELXS-97 (Sheldrick, 1990)'
_diffrn_ambient_temperature 294(2)
_diffrn_measured_fraction_theta_full 0.996
_diffrn_measured_fraction_theta_max 0.996
_diffrn_measurement_device_type 'CCD area detector'
_diffrn_measurement_method 'phi and omega scans'
_diffrn_radiation_monochromator graphite
_diffrn_radiation_source 'fine-focus sealed tube'
_diffrn_radiation_type MoK\a
_diffrn_radiation_wavelength 0.71073
_diffrn_reflns_av_R_equivalents 0.0313
_diffrn_reflns_av_sigmaI/netI 0.0319
_diffrn_reflns_limit_h_max 32
_diffrn_reflns_limit_h_min -32
_diffrn_reflns_limit_k_max 11
_diffrn_reflns_limit_k_min -11
_diffrn_reflns_limit_l_max 25
_diffrn_reflns_limit_l_min -25
_diffrn_reflns_number 17283
_diffrn_reflns_theta_full 25.50
_diffrn_reflns_theta_max 25.50
_diffrn_reflns_theta_min 2.31
_exptl_absorpt_coefficient_mu 1.104
_exptl_absorpt_correction_T_max 0.9469
_exptl_absorpt_correction_T_min 0.7699
_exptl_absorpt_correction_type multi-scan
_exptl_absorpt_process_details sadabs
_exptl_crystal_colour green
_exptl_crystal_density_diffrn 1.577
_exptl_crystal_density_method 'not measured'
_exptl_crystal_description block
_exptl_crystal_F_000 2688
_exptl_crystal_size_max 0.25
_exptl_crystal_size_mid 0.21
_exptl_crystal_size_min 0.05
_platon_squeeze_details
;
;
_refine_diff_density_max 0.846
_refine_diff_density_min -0.520
_refine_diff_density_rms 0.073
_refine_ls_extinction_method none
_refine_ls_goodness_of_fit_ref 1.052
_refine_ls_hydrogen_treatment constr
_refine_ls_matrix_type full
_refine_ls_number_parameters 379
_refine_ls_number_reflns 5107
_refine_ls_number_restraints 0
_refine_ls_restrained_S_all 1.052
_refine_ls_R_factor_all 0.0449
_refine_ls_R_factor_gt 0.0369
_refine_ls_shift/su_max 0.001
_refine_ls_shift/su_mean 0.000
_refine_ls_structure_factor_coef Fsqd
_refine_ls_weighting_details 'calc w=1/[\s^2^(Fo^2^)+(0.0500P)^2^+9.6998P] where P=(Fo^2^+2Fc^2^)/3'
_refine_ls_weighting_scheme calc
_refine_ls_wR_factor_gt 0.0951
_refine_ls_wR_factor_ref 0.0988
_reflns_number_gt 4282
_reflns_number_total 5107
_reflns_threshold_expression >2sigma(I)
_cod_data_source_file c002581j.txt
_cod_data_source_block 6
_cod_depositor_comments
;
The following automatic conversions were performed:

'_symmetry_cell_setting' value 'Monoclinic' changed to 'monoclinic'
according to /home/saulius/struct/CIF-dictionaries/cif_core.dic
dictionary named 'cif_core.dic' version 2.4.2 from 2011-04-26.

Automatic conversion script
Id: cif_fix_values 1891 2012-01-12 08:04:46Z andrius 
;
_cod_original_cell_volume 5496(7)
_cod_original_sg_symbol_H-M C2/c
_cod_database_code 7025667

loop_
_symmetry_equiv_pos_as_xyz
'x, y, z'
'-x, y, -z+1/2'
'x+1/2, y+1/2, z'
'-x+1/2, y+1/2, -z+1/2'
'-x, -y, -z'
'x, -y, z-1/2'
'-x+1/2, -y+1/2, -z'
'x+1/2, -y+1/2, z-1/2'

loop_
_atom_site_label
_atom_site_type_symbol
_atom_site_fract_x
_atom_site_fract_y
_atom_site_fract_z
_atom_site_U_iso_or_equiv
_atom_site_adp_type
_atom_site_occupancy
_atom_site_symmetry_multiplicity
_atom_site_calc_flag
_atom_site_refinement_flags
_atom_site_disorder_assembly
_atom_site_disorder_group
N3 N 0.1770(6) 0.0492(13) 0.7876(9) 0.0195(14) Uani 0.523(5) 1 d PG A 1
C23 C 0.1491(5) -0.0117(9) 0.8282(8) 0.0359(10) Uani 0.523(5) 1 d PG A 1
H23 H 0.1651 -0.0371 0.8676 0.043 Uiso 0.523(5) 1 calc PR A 1
C24 C 0.0980(4) -0.0389(7) 0.8148(5) 0.0395(19) Uani 0.523(5) 1 d PG A 1
H24 H 0.0804 -0.0819 0.8444 0.047 Uiso 0.523(5) 1 calc PR A 1
C25 C 0.0739(2) -0.0008(5) 0.7566(3) 0.0433(15) Uani 0.523(5) 1 d PG A 1
C26 C 0.1021(4) 0.0639(10) 0.7125(5) 0.0473(19) Uani 0.523(5) 1 d PG A 1
H26 H 0.0869 0.0911 0.6730 0.057 Uiso 0.523(5) 1 calc PR A 1
C27 C 0.1525(6) 0.0847(14) 0.7302(8) 0.0324(11) Uani 0.523(5) 1 d PG A 1
H27 H 0.1712 0.1258 0.7013 0.039 Uiso 0.523(5) 1 calc PR A 1
C28 C 0.0189(2) -0.0271(8) 0.7366(4) 0.0677(18) Uani 0.523(5) 1 d PG . 1
H28A H 0.0106 0.0363 0.7019 0.081 Uiso 0.523(5) 1 calc PR A 1
H28B H 0.0186 -0.1174 0.7174 0.081 Uiso 0.523(5) 1 calc PR A 1
Ni1 Ni 0.255691(12) 0.05634(3) 0.809308(15) 0.01718(11) Uani 1 1 d . . .
N3' N 0.1776(7) 0.0235(14) 0.7888(10) 0.0195(14) Uani 0.477(5) 1 d PG A 2
C23' C 0.1455(6) -0.0070(11) 0.8317(8) 0.0359(10) Uani 0.477(5) 1 d PG A 2
H23' H 0.1591 -0.0418 0.8706 0.043 Uiso 0.477(5) 1 calc PR A 2
C24' C 0.0932(4) 0.0108(8) 0.8208(6) 0.0395(19) Uani 0.477(5) 1 d PG A 2
H24' H 0.0727 -0.0122 0.8515 0.047 Uiso 0.477(5) 1 calc PR A 2
C25' C 0.0725(2) 0.0637(6) 0.7628(4) 0.0433(15) Uani 0.477(5) 1 d PG A 2
C26' C 0.1053(5) 0.0971(11) 0.7163(6) 0.0473(19) Uani 0.477(5) 1 d PG A 2
H26' H 0.0925 0.1329 0.6772 0.057 Uiso 0.477(5) 1 calc PR A 2
C27' C 0.1562(7) 0.0742(15) 0.7317(9) 0.0324(11) Uani 0.477(5) 1 d PG A 2
H27' H 0.1776 0.0945 0.7015 0.039 Uiso 0.477(5) 1 calc PR A 2
C28' C 0.0163(2) 0.0852(9) 0.7454(4) 0.0677(18) Uani 0.477(5) 1 d PG . 2
H28C H 0.0174 0.1778 0.7288 0.081 Uiso 0.477(5) 1 calc PR A 2
H28D H 0.0117 0.0281 0.7079 0.081 Uiso 0.477(5) 1 calc PR A 2
Ni2 Ni 0.2500 0.2500 0.5000 0.01789(13) Uani 1 2 d S . .
O4 O 0.26246(7) 0.00075(19) 0.71335(8) 0.0219(4) Uani 1 1 d . A .
O5 O 0.25247(7) -0.22827(18) 0.71268(8) 0.0226(4) Uani 1 1 d . . .
O6 O 0.17614(8) -0.0335(2) 0.58362(11) 0.0392(6) Uani 1 1 d . . .
O7 O 0.22461(7) 0.15161(19) 0.57572(8) 0.0232(4) Uani 1 1 d . . .
O8 O 0.23468(7) 0.07614(19) 0.44819(8) 0.0248(4) Uani 1 1 d . . .
O9 O 0.26114(7) -0.11187(19) 0.40298(8) 0.0231(4) Uani 1 1 d . . .
O10 O 0.42514(11) -0.2506(4) 0.52232(14) 0.0849(12) Uani 1 1 d . . .
O11 O 0.43459(10) -0.2364(4) 0.62230(13) 0.0780(11) Uani 1 1 d . . .
N1 N 0.66533(8) 0.0788(2) 0.68174(11) 0.0254(5) Uani 1 1 d . . .
N2 N 0.32658(8) 0.1955(2) 0.52763(11) 0.0239(5) Uani 1 1 d . . .
C1 C 0.28194(10) -0.0911(3) 0.51311(12) 0.0188(5) Uani 1 1 d . . .
C2 C 0.32827(11) -0.1566(3) 0.51323(13) 0.0250(6) Uani 1 1 d . . .
H2 H 0.3409 -0.1766 0.4755 0.030 Uiso 1 1 calc R . .
C3 C 0.35506(10) -0.1911(3) 0.57021(13) 0.0267(6) Uani 1 1 d . . .
C4 C 0.33478(10) -0.1800(3) 0.62688(13) 0.0241(6) Uani 1 1 d . . .
H4 H 0.3528 -0.2102 0.6644 0.029 Uiso 1 1 calc R . .
C5 C 0.28723(10) -0.1233(3) 0.62650(11) 0.0181(5) Uani 1 1 d . A .
C6 C 0.26215(10) -0.0672(2) 0.57040(12) 0.0177(5) Uani 1 1 d . . .
C7 C 0.25694(10) -0.0379(3) 0.45026(12) 0.0189(6) Uani 1 1 d . . .
N4 N 0.40824(11) -0.2324(3) 0.57157(14) 0.0482(8) Uani 1 1 d . . .
C9 C 0.26514(9) -0.1160(3) 0.68858(11) 0.0168(5) Uani 1 1 d . . .
C10 C 0.21617(10) 0.0223(3) 0.57568(12) 0.0201(6) Uani 1 1 d . . .
C11 C 0.35980(11) 0.1781(3) 0.48608(15) 0.0347(7) Uani 1 1 d . . .
H11 H 0.3486 0.1896 0.4434 0.042 Uiso 1 1 calc R . .
C12 C 0.40980(12) 0.1438(4) 0.50319(16) 0.0419(8) Uani 1 1 d . . .
H12 H 0.4312 0.1319 0.4723 0.050 Uiso 1 1 calc R . .
C13 C 0.42810(11) 0.1271(4) 0.56613(15) 0.0367(7) Uani 1 1 d . . .
C14 C 0.39387(11) 0.1437(4) 0.60890(15) 0.0361(7) Uani 1 1 d . . .
H14 H 0.4043 0.1322 0.6518 0.043 Uiso 1 1 calc R . .
C15 C 0.34404(10) 0.1772(3) 0.58866(14) 0.0277(6) Uani 1 1 d . . .
H15 H 0.3217 0.1875 0.6187 0.033 Uiso 1 1 calc R . .
C16 C 0.48341(12) 0.0927(5) 0.58432(18) 0.0514(10) Uani 1 1 d . . .
H16A H 0.4887 -0.0027 0.5739 0.062 Uiso 1 1 calc R . .
H16B H 0.5034 0.1483 0.5590 0.062 Uiso 1 1 calc R . .
C17 C 0.50251(12) 0.1146(5) 0.65283(17) 0.0500(10) Uani 1 1 d . . .
H17A H 0.4873 0.0472 0.6782 0.060 Uiso 1 1 calc R . .
H17B H 0.4925 0.2051 0.6657 0.060 Uiso 1 1 calc R . .
C18 C 0.63522(12) -0.0233(4) 0.69675(17) 0.0395(8) Uani 1 1 d . . .
H18 H 0.6503 -0.1038 0.7133 0.047 Uiso 1 1 calc R . .
C19 C 0.58316(12) -0.0156(4) 0.68907(19) 0.0490(10) Uani 1 1 d . . .
H19 H 0.5640 -0.0894 0.7005 0.059 Uiso 1 1 calc R . .
C20 C 0.55973(12) 0.1020(4) 0.66443(16) 0.0397(8) Uani 1 1 d . . .
C21 C 0.59051(12) 0.2078(4) 0.64929(17) 0.0433(8) Uani 1 1 d . . .
H21 H 0.5763 0.2894 0.6330 0.052 Uiso 1 1 calc R . .
C22 C 0.64235(11) 0.1928(3) 0.65825(15) 0.0329(7) Uani 1 1 d . . .
H22 H 0.6622 0.2656 0.6474 0.039 Uiso 1 1 calc R . .
O2 O 0.42404(18) -0.5405(6) 0.4481(3) 0.176(3) Uani 1 1 d . . .
H3W H 0.4373 -0.4670 0.4642 0.265 Uiso 1 1 d R . .
H4W H 0.3944 -0.5210 0.4334 0.265 Uiso 1 1 d R . .
O3 O 0.26419(8) -0.1492(2) 0.82954(9) 0.0339(5) Uani 1 1 d . A .
H5W H 0.2530 -0.1659 0.8629 0.051 Uiso 1 1 d R . .
H6W H 0.2551 -0.1989 0.7990 0.051 Uiso 1 1 d R . .

loop_
_atom_site_aniso_label
_atom_site_aniso_U_11
_atom_site_aniso_U_22
_atom_site_aniso_U_33
_atom_site_aniso_U_23
_atom_site_aniso_U_13
_atom_site_aniso_U_12
N3 0.0223(12) 0.009(4) 0.0268(14) 0.000(3) 0.0000(10) 0.003(3)
C23 0.022(2) 0.046(2) 0.040(2) 0.0089(16) 0.0046(17) -0.0039(15)
C24 0.025(3) 0.034(6) 0.061(3) 0.000(4) 0.010(2) 0.000(4)
C25 0.025(2) 0.028(4) 0.073(3) -0.007(4) -0.009(2) -0.007(3)
C26 0.032(2) 0.064(5) 0.042(2) 0.000(3) -0.0138(18) -0.005(3)
C27 0.027(2) 0.039(2) 0.0292(17) -0.0017(17) -0.0048(17) 0.0045(18)
C28 0.039(3) 0.064(4) 0.097(5) 0.003(4) -0.007(3) 0.001(3)
Ni1 0.01793(18) 0.01950(19) 0.01379(18) -0.00009(13) 0.00064(13) 0.00023(13)
N3' 0.0223(12) 0.009(4) 0.0268(14) 0.000(3) 0.0000(10) 0.003(3)
C23' 0.022(2) 0.046(2) 0.040(2) 0.0089(16) 0.0046(17) -0.0039(15)
C24' 0.025(3) 0.034(6) 0.061(3) 0.000(4) 0.010(2) 0.000(4)
C25' 0.025(2) 0.028(4) 0.073(3) -0.007(4) -0.009(2) -0.007(3)
C26' 0.032(2) 0.064(5) 0.042(2) 0.000(3) -0.0138(18) -0.005(3)
C27' 0.027(2) 0.039(2) 0.0292(17) -0.0017(17) -0.0048(17) 0.0045(18)
C28' 0.039(3) 0.064(4) 0.097(5) 0.003(4) -0.007(3) 0.001(3)
Ni2 0.0190(2) 0.0189(2) 0.0154(2) -0.00085(18) 0.00041(18) 0.00300(18)
O4 0.0287(10) 0.0204(10) 0.0166(9) 0.0006(8) 0.0027(8) 0.0012(8)
O5 0.0334(11) 0.0198(10) 0.0149(9) -0.0006(7) 0.0043(8) -0.0045(8)
O6 0.0227(11) 0.0385(13) 0.0577(15) 0.0085(11) 0.0107(10) -0.0014(9)
O7 0.0302(10) 0.0215(10) 0.0184(9) 0.0003(8) 0.0057(8) 0.0049(8)
O8 0.0330(11) 0.0220(10) 0.0176(9) -0.0024(8) -0.0038(8) 0.0056(8)
O9 0.0358(11) 0.0211(10) 0.0127(9) -0.0020(8) 0.0037(8) 0.0001(8)
O10 0.0523(18) 0.159(4) 0.0480(17) 0.0006(19) 0.0239(14) 0.048(2)
O11 0.0343(14) 0.149(3) 0.0495(17) 0.0267(18) 0.0019(13) 0.0341(17)
N1 0.0211(12) 0.0309(13) 0.0235(12) 0.0043(10) -0.0001(10) -0.0004(10)
N2 0.0214(12) 0.0230(12) 0.0270(13) -0.0008(10) 0.0011(10) 0.0020(9)
C1 0.0242(14) 0.0174(13) 0.0148(13) -0.0010(10) 0.0026(10) -0.0018(10)
C2 0.0319(15) 0.0258(15) 0.0186(13) -0.0005(11) 0.0085(11) 0.0036(12)
C3 0.0242(14) 0.0297(15) 0.0267(15) 0.0030(12) 0.0051(12) 0.0081(12)
C4 0.0258(14) 0.0272(15) 0.0184(13) 0.0044(11) -0.0008(11) 0.0020(12)
C5 0.0223(13) 0.0177(13) 0.0143(12) 0.0008(10) 0.0022(10) -0.0021(10)
C6 0.0210(13) 0.0148(12) 0.0173(13) -0.0002(10) 0.0025(10) -0.0029(10)
C7 0.0202(13) 0.0214(14) 0.0153(13) 0.0000(10) 0.0037(10) -0.0035(10)
N4 0.0348(16) 0.072(2) 0.0392(17) 0.0125(15) 0.0104(14) 0.0231(15)
C9 0.0171(12) 0.0204(13) 0.0122(12) 0.0004(10) -0.0019(10) 0.0011(10)
C10 0.0240(14) 0.0260(14) 0.0102(12) 0.0026(10) 0.0013(10) 0.0017(11)
C11 0.0273(16) 0.0464(19) 0.0306(16) 0.0048(14) 0.0035(13) 0.0063(14)
C12 0.0255(16) 0.062(2) 0.0391(19) 0.0028(17) 0.0080(14) 0.0088(16)
C13 0.0227(15) 0.0453(19) 0.0412(18) -0.0017(15) -0.0003(13) 0.0058(14)
C14 0.0261(15) 0.050(2) 0.0297(16) -0.0029(15) -0.0052(13) 0.0036(14)
C15 0.0210(14) 0.0324(16) 0.0290(15) -0.0028(13) -0.0002(12) 0.0012(12)
C16 0.0242(17) 0.078(3) 0.050(2) -0.003(2) -0.0018(15) 0.0069(17)
C17 0.0222(16) 0.075(3) 0.051(2) 0.001(2) -0.0030(15) 0.0053(17)
C18 0.0254(16) 0.0405(19) 0.051(2) 0.0178(16) -0.0007(15) -0.0033(14)
C19 0.0240(16) 0.055(2) 0.066(2) 0.019(2) -0.0005(16) -0.0091(16)
C20 0.0228(16) 0.059(2) 0.0365(18) -0.0009(16) -0.0020(13) 0.0010(15)
C21 0.0293(17) 0.046(2) 0.053(2) 0.0072(17) -0.0055(15) 0.0103(15)
C22 0.0254(15) 0.0328(17) 0.0398(18) 0.0053(14) 0.0011(13) -0.0004(13)
O2 0.087(3) 0.154(5) 0.268(7) 0.074(5) -0.061(4) -0.008(3)
O3 0.0626(15) 0.0258(11) 0.0135(9) -0.0001(8) 0.0061(9) 0.0017(10)

loop_
_atom_type_symbol
_atom_type_description
_atom_type_scat_dispersion_real
_atom_type_scat_dispersion_imag
_atom_type_scat_source
C C 0.0033 0.0016 'International Tables Vol C Tables 4.2.6.8 and 6.1.1.4'
H H 0.0000 0.0000 'International Tables Vol C Tables 4.2.6.8 and 6.1.1.4'
N N 0.0061 0.0033 'International Tables Vol C Tables 4.2.6.8 and 6.1.1.4'
O O 0.0106 0.0060 'International Tables Vol C Tables 4.2.6.8 and 6.1.1.4'
Ni Ni 0.3393 1.1124 'International Tables Vol C Tables 4.2.6.8 and 6.1.1.4'

loop_
_geom_angle_atom_site_label_1
_geom_angle_atom_site_label_2
_geom_angle_atom_site_label_3
_geom_angle
_geom_angle_site_symmetry_1
_geom_angle_site_symmetry_3
C23 N3 C27 116.6 . .
C23 N3 Ni1 119.2(8) . .
C27 N3 Ni1 123.4(8) . .
N3 C23 C24 123.9 . .
N3 C23 H23 118.0 . .
C24 C23 H23 118.0 . .
C25 C24 C23 118.5 . .
C25 C24 H24 120.8 . .
C23 C24 H24 120.8 . .
C24 C25 C26 119.2 . .
C24 C25 C28 123.1 . .
C26 C25 C28 117.7 . .
C27 C26 C25 117.7 . .
C27 C26 H26 121.2 . .
C25 C26 H26 121.2 . .
N3 C27 C26 124.2 . .
N3 C27 H27 117.9 . .
C26 C27 H27 117.9 . .
C28 C28 C25 134.7(11) 2_556 .
C28 C28 H28A 103.5 2_556 .
C25 C28 H28A 103.5 . .
C28 C28 H28B 103.5 2_556 .
C25 C28 H28B 103.5 . .
H28A C28 H28B 105.3 . .
O3 Ni1 O9 93.38(8) . 6_556
O3 Ni1 N3 95.5(4) . .
O9 Ni1 N3 100.1(5) 6_556 .
O3 Ni1 N3' 88.7(4) . .
O9 Ni1 N3' 101.2(6) 6_556 .
N3 Ni1 N3' 6.9(7) . .
O3 Ni1 N1 89.90(9) . 2_656
O9 Ni1 N1 86.05(8) 6_556 2_656
N3 Ni1 N1 171.5(5) . 2_656
N3' Ni1 N1 172.6(5) . 2_656
O3 Ni1 O4 86.26(8) . .
O9 Ni1 O4 171.17(8) 6_556 .
N3 Ni1 O4 88.7(5) . .
N3' Ni1 O4 87.6(5) . .
N1 Ni1 O4 85.12(8) 2_656 .
O3 Ni1 O5 179.27(8) . 4_556
O9 Ni1 O5 87.08(8) 6_556 4_556
N3 Ni1 O5 84.9(4) . 4_556
N3' Ni1 O5 91.8(4) . 4_556
N1 Ni1 O5 89.56(9) 2_656 4_556
O4 Ni1 O5 93.20(7) . 4_556
C23' N3' C27' 116.6 . .
C23' N3' Ni1 125.6(9) . .
C27' N3' Ni1 115.1(9) . .
N3' C23' C24' 123.9 . .
N3' C23' H23' 118.0 . .
C24' C23' H23' 118.0 . .
C25' C24' C23' 118.5 . .
C25' C24' H24' 120.8 . .
C23' C24' H24' 120.8 . .
C24' C25' C26' 119.2 . .
C24' C25' C28' 123.1 . .
C26' C25' C28' 117.7 . .
C27' C26' C25' 117.7 . .
C27' C26' H26' 121.2 . .
C25' C26' H26' 121.2 . .
N3' C27' C26' 124.2 . .
N3' C27' H27' 117.9 . .
C26' C27' H27' 117.9 . .
C28' C28' C25' 152.3(15) 2_556 .
C28' C28' H28C 98.5 2_556 .
C25' C28' H28C 98.5 . .
C28' C28' H28D 98.5 2_556 .
C25' C28' H28D 98.5 . .
H28C C28' H28D 103.8 . .
O8 Ni2 O8 180.00(9) . 7_556
O8 Ni2 O7 91.40(9) . 7_556
O8 Ni2 O7 88.60(9) 7_556 7_556
O8 Ni2 O7 88.60(9) . .
O8 Ni2 O7 91.40(9) 7_556 .
O7 Ni2 O7 180.0 7_556 .
O8 Ni2 N2 86.19(9) . 7_556
O8 Ni2 N2 93.81(8) 7_556 7_556
O7 Ni2 N2 93.53(9) 7_556 7_556
O7 Ni2 N2 86.47(9) . 7_556
O8 Ni2 N2 93.81(8) . .
O8 Ni2 N2 86.19(9) 7_556 .
O7 Ni2 N2 86.47(9) 7_556 .
O7 Ni2 N2 93.53(9) . .
N2 Ni2 N2 180.00(12) 7_556 .
C9 O4 Ni1 130.05(17) . .
C9 O5 Ni1 140.73(17) . 4_546
C10 O7 Ni2 122.09(16) . .
C7 O8 Ni2 130.70(17) . .
C7 O9 Ni1 128.79(17) . 6
N4 O10 O2 125.0(3) . .
C22 N1 C18 116.4(3) . .
C22 N1 Ni1 122.0(2) . 2_656
C18 N1 Ni1 121.5(2) . 2_656
C11 N2 C15 116.5(2) . .
C11 N2 Ni2 122.63(19) . .
C15 N2 Ni2 120.86(19) . .
C2 C1 C6 120.0(2) . .
C2 C1 C7 117.1(2) . .
C6 C1 C7 122.7(2) . .
C3 C2 C1 118.8(3) . .
C3 C2 H2 120.6 . .
C1 C2 H2 120.6 . .
C2 C3 C4 122.4(3) . .
C2 C3 N4 118.8(3) . .
C4 C3 N4 118.7(2) . .
C5 C4 C3 118.6(2) . .
C5 C4 H4 120.7 . .
C3 C4 H4 120.7 . .
C4 C5 C6 120.1(2) . .
C4 C5 C9 117.8(2) . .
C6 C5 C9 122.0(2) . .
C1 C6 C5 118.9(2) . .
C1 C6 C10 123.3(2) . .
C5 C6 C10 117.7(2) . .
O9 C7 O8 124.5(2) . .
O9 C7 C1 116.2(2) . .
O8 C7 C1 119.3(2) . .
O10 N4 O11 122.3(3) . .
O10 N4 C3 118.9(3) . .
O11 N4 C3 118.6(3) . .
O4 C9 O5 125.2(2) . .
O4 C9 C5 117.2(2) . .
O5 C9 C5 117.6(2) . .
O6 C10 O7 126.3(3) . .
O6 C10 C6 118.6(2) . .
O7 C10 C6 114.9(2) . .
N2 C11 C12 123.4(3) . .
N2 C11 H11 118.3 . .
C12 C11 H11 118.3 . .
C11 C12 C13 120.2(3) . .
C11 C12 H12 119.9 . .
C13 C12 H12 119.9 . .
C14 C13 C12 116.5(3) . .
C14 C13 C16 123.9(3) . .
C12 C13 C16 119.6(3) . .
C13 C14 C15 120.6(3) . .
C13 C14 H14 119.7 . .
C15 C14 H14 119.7 . .
N2 C15 C14 122.8(3) . .
N2 C15 H15 118.6 . .
C14 C15 H15 118.6 . .
C17 C16 C13 115.0(3) . .
C17 C16 H16A 108.5 . .
C13 C16 H16A 108.5 . .
C17 C16 H16B 108.5 . .
C13 C16 H16B 108.5 . .
H16A C16 H16B 107.5 . .
C16 C17 C20 111.3(3) . .
C16 C17 H17A 109.4 . .
C20 C17 H17A 109.4 . .
C16 C17 H17B 109.4 . .
C20 C17 H17B 109.4 . .
H17A C17 H17B 108.0 . .
N1 C18 C19 123.7(3) . .
N1 C18 H18 118.2 . .
C19 C18 H18 118.2 . .
C20 C19 C18 119.6(3) . .
C20 C19 H19 120.2 . .
C18 C19 H19 120.2 . .
C19 C20 C21 117.1(3) . .
C19 C20 C17 122.0(3) . .
C21 C20 C17 121.0(3) . .
C20 C21 C22 120.2(3) . .
C20 C21 H21 119.9 . .
C22 C21 H21 119.9 . .
N1 C22 C21 123.1(3) . .
N1 C22 H22 118.4 . .
C21 C22 H22 118.4 . .
H3W O2 O10 24.6 . .
H3W O2 H3W 0.0 . .
O10 O2 H3W 24.6 . .
H3W O2 H4W 106.8 . .
O10 O2 H4W 86.4 . .
H3W O2 H4W 106.8 . .
Ni1 O3 H5W 109.5 . .
Ni1 O3 H6W 113.1 . .
H5W O3 H6W 117.8 . .

loop_
_geom_bond_atom_site_label_1
_geom_bond_atom_site_label_2
_geom_bond_distance
_geom_bond_site_symmetry_2
N3 C23 1.345(6) .
N3 C27 1.360(6) .
N3 Ni1 2.095(17) .
C23 C24 1.382(6) .
C23 H23 0.9300 .
C24 C25 1.379(6) .
C24 H24 0.9300 .
C25 C26 1.422(7) .
C25 C28 1.498(7) .
C26 C27 1.365(6) .
C26 H26 0.9300 .
C27 H27 0.9300 .
C28 C28 1.215(16) 2_556
C28 H28A 0.9700 .
C28 H28B 0.9700 .
Ni1 O3 2.054(3) .
Ni1 O9 2.058(2) 6_556
Ni1 N3' 2.100(19) .
Ni1 N1 2.103(3) 2_656
Ni1 O4 2.146(2) .
Ni1 O5 2.154(2) 4_556
N3' C23' 1.358(7) .
N3' C27' 1.372(7) .
C23' C24' 1.395(7) .
C23' H23' 0.9300 .
C24' C25' 1.391(7) .
C24' H24' 0.9300 .
C25' C26' 1.435(7) .
C25' C28' 1.512(8) .
C26' C27' 1.378(7) .
C26' H26' 0.9300 .
C27' H27' 0.9300 .
C28' C28' 0.917(15) 2_556
C28' H28C 0.9700 .
C28' H28D 0.9700 .
Ni2 O8 2.036(2) .
Ni2 O8 2.036(2) 7_556
Ni2 O7 2.061(2) 7_556
Ni2 O7 2.061(2) .
Ni2 N2 2.123(3) 7_556
Ni2 N2 2.123(3) .
O4 C9 1.259(3) .
O5 C9 1.271(3) .
O5 Ni1 2.154(2) 4_546
O6 C10 1.227(3) .
O7 C10 1.279(3) .
O8 C7 1.257(3) .
O9 C7 1.255(3) .
O9 Ni1 2.058(2) 6
O10 N4 1.205(4) .
O10 O2 3.235(8) .
O11 N4 1.218(4) .
N1 C22 1.336(4) .
N1 C18 1.340(4) .
N1 Ni1 2.103(3) 2_656
N2 C11 1.337(4) .
N2 C15 1.341(4) .
C1 C2 1.390(4) .
C1 C6 1.407(4) .
C1 C7 1.515(4) .
C2 C3 1.375(4) .
C2 H2 0.9300 .
C3 C4 1.386(4) .
C3 N4 1.470(4) .
C4 C5 1.382(4) .
C4 H4 0.9300 .
C5 C6 1.409(4) .
C5 C9 1.514(4) .
C6 C10 1.519(4) .
C11 C12 1.380(4) .
C11 H11 0.9300 .
C12 C13 1.382(5) .
C12 H12 0.9300 .
C13 C14 1.375(5) .
C13 C16 1.516(4) .
C14 C15 1.386(4) .
C14 H14 0.9300 .
C15 H15 0.9300 .
C16 C17 1.504(5) .
C16 H16A 0.9700 .
C16 H16B 0.9700 .
C17 C20 1.521(4) .
C17 H17A 0.9700 .
C17 H17B 0.9700 .
C18 C19 1.380(5) .
C18 H18 0.9300 .
C19 C20 1.378(5) .
C19 H19 0.9300 .
C20 C21 1.379(5) .
C21 C22 1.380(4) .
C21 H21 0.9300 .
C22 H22 0.9300 .
O2 H3W 0.8521 .
O2 H3W 0.8521 .
O2 H4W 0.8361 .
O3 H5W 0.8200 .
O3 H6W 0.8240 .

loop_
_geom_hbond_atom_site_label_D
_geom_hbond_atom_site_label_H
_geom_hbond_atom_site_label_A
_geom_hbond_distance_DH
_geom_hbond_distance_HA
_geom_hbond_distance_DA
_geom_hbond_angle_DHA
_geom_hbond_site_symmetry_A
O3 H6W O5 0.82 1.86 2.592(3) 147.8 .
O3 H5W O7 0.82 2.24 2.791(3) 124.4 4_546
O3 H5W O8 0.82 2.13 2.830(3) 143.6 6_556
O2 H4W O6 0.84 1.95 2.770(5) 168.7 7_546
O2 H3W O10 0.85 2.49 3.235(8) 147.2 .

loop_
_geom_torsion_atom_site_label_1
_geom_torsion_atom_site_label_2
_geom_torsion_atom_site_label_3
_geom_torsion_atom_site_label_4
_geom_torsion
_geom_torsion_site_symmetry_1
_geom_torsion_site_symmetry_4
C27 N3 C23 C24 -0.2 . .
Ni1 N3 C23 C24 -170.8(7) . .
N3 C23 C24 C25 -0.4 . .
C23 C24 C25 C26 0.4 . .
C23 C24 C25 C28 179.0 . .
C24 C25 C26 C27 0.2 . .
C28 C25 C26 C27 -178.4 . .
C23 N3 C27 C26 0.9 . .
Ni1 N3 C27 C26 171.0(7) . .
C25 C26 C27 N3 -0.9 . .
C24 C25 C28 C28 36.0(4) . 2_556
C26 C25 C28 C28 -145.5(4) . 2_556
C23 N3 Ni1 O3 50.1(6) . .
C27 N3 Ni1 O3 -119.7(4) . .
C23 N3 Ni1 O9 -44.3(6) . 6_556
C27 N3 Ni1 O9 145.8(3) . 6_556
C23 N3 Ni1 N3' 56(9) . .
C27 N3 Ni1 N3' -114(9) . .
C23 N3 Ni1 N1 180(2) . 2_656
C27 N3 Ni1 N1 10(3) . 2_656
C23 N3 Ni1 O4 136.2(6) . .
C27 N3 Ni1 O4 -33.6(4) . .
C23 N3 Ni1 O5 -130.4(6) . 4_556
C27 N3 Ni1 O5 59.7(4) . 4_556
O3 Ni1 N3' C23' 70.0(7) . .
O9 Ni1 N3' C23' -23.2(7) 6_556 .
N3 Ni1 N3' C23' -105(9) . .
N1 Ni1 N3' C23' 149(3) 2_656 .
O4 Ni1 N3' C23' 156.3(7) . .
O5 Ni1 N3' C23' -110.6(7) 4_556 .
O3 Ni1 N3' C27' -129.1(4) . .
O9 Ni1 N3' C27' 137.8(4) 6_556 .
N3 Ni1 N3' C27' 56(9) . .
N1 Ni1 N3' C27' -50(4) 2_656 .
O4 Ni1 N3' C27' -42.7(4) . .
O5 Ni1 N3' C27' 50.4(4) 4_556 .
C27' N3' C23' C24' -0.2 . .
Ni1 N3' C23' C24' 160.5(8) . .
N3' C23' C24' C25' -0.4 . .
C23' C24' C25' C26' 0.4 . .
C23' C24' C25' C28' 179.0 . .
C24' C25' C26' C27' 0.2 . .
C28' C25' C26' C27' -178.4 . .
C23' N3' C27' C26' 0.9 . .
Ni1 N3' C27' C26' -161.8(7) . .
C25' C26' C27' N3' -0.9 . .
C24' C25' C28' C28' 5.4(10) . 2_556
C26' C25' C28' C28' -176.0(10) . 2_556
O3 Ni1 O4 C9 5.8(2) . .
O9 Ni1 O4 C9 93.8(5) 6_556 .
N3 Ni1 O4 C9 -89.8(4) . .
N3' Ni1 O4 C9 -83.0(5) . .
N1 Ni1 O4 C9 96.0(2) 2_656 .
O5 Ni1 O4 C9 -174.7(2) 4_556 .
O8 Ni2 O7 C10 11.6(2) . .
O8 Ni2 O7 C10 -168.4(2) 7_556 .
O7 Ni2 O7 C10 -129(100) 7_556 .
N2 Ni2 O7 C10 97.8(2) 7_556 .
N2 Ni2 O7 C10 -82.2(2) . .
O8 Ni2 O8 C7 -77(100) 7_556 .
O7 Ni2 O8 C7 107.2(2) 7_556 .
O7 Ni2 O8 C7 -72.8(2) . .
N2 Ni2 O8 C7 -159.4(2) 7_556 .
N2 Ni2 O8 C7 20.6(2) . .
O8 Ni2 N2 C11 61.9(2) . .
O8 Ni2 N2 C11 -118.1(2) 7_556 .
O7 Ni2 N2 C11 -29.2(2) 7_556 .
O7 Ni2 N2 C11 150.8(2) . .
N2 Ni2 N2 C11 157(100) 7_556 .
O8 Ni2 N2 C15 -118.3(2) . .
O8 Ni2 N2 C15 61.7(2) 7_556 .
O7 Ni2 N2 C15 150.5(2) 7_556 .
O7 Ni2 N2 C15 -29.5(2) . .
N2 Ni2 N2 C15 -23(100) 7_556 .
C6 C1 C2 C3 -2.9(4) . .
C7 C1 C2 C3 172.1(2) . .
C1 C2 C3 C4 8.8(4) . .
C1 C2 C3 N4 -166.9(3) . .
C2 C3 C4 C5 -4.6(4) . .
N4 C3 C4 C5 171.2(3) . .
C3 C4 C5 C6 -5.5(4) . .
C3 C4 C5 C9 178.2(2) . .
C2 C1 C6 C5 -6.8(4) . .
C7 C1 C6 C5 178.5(2) . .
C2 C1 C6 C10 170.3(2) . .
C7 C1 C6 C10 -4.4(4) . .
C4 C5 C6 C1 11.1(4) . .
C9 C5 C6 C1 -172.8(2) . .
C4 C5 C6 C10 -166.1(2) . .
C9 C5 C6 C10 10.0(4) . .
Ni1 O9 C7 O8 21.3(4) 6 .
Ni1 O9 C7 C1 -157.13(17) 6 .
Ni2 O8 C7 O9 -145.1(2) . .
Ni2 O8 C7 C1 33.3(4) . .
C2 C1 C7 O9 38.2(3) . .
C6 C1 C7 O9 -147.0(2) . .
C2 C1 C7 O8 -140.4(3) . .
C6 C1 C7 O8 34.5(4) . .
O2 O10 N4 O11 95.9(4) . .
O2 O10 N4 C3 -90.0(4) . .
C2 C3 N4 O10 -8.7(5) . .
C4 C3 N4 O10 175.4(4) . .
C2 C3 N4 O11 165.6(3) . .
C4 C3 N4 O11 -10.3(5) . .
Ni1 O4 C9 O5 17.7(4) . .
Ni1 O4 C9 C5 -159.61(16) . .
Ni1 O5 C9 O4 174.51(18) 4_546 .
Ni1 O5 C9 C5 -8.2(4) 4_546 .
C4 C5 C9 O4 108.0(3) . .
C6 C5 C9 O4 -68.1(3) . .
C4 C5 C9 O5 -69.5(3) . .
C6 C5 C9 O5 114.3(3) . .
Ni2 O7 C10 O6 -123.0(3) . .
Ni2 O7 C10 C6 62.1(3) . .
C1 C6 C10 O6 106.3(3) . .
C5 C6 C10 O6 -76.6(3) . .
C1 C6 C10 O7 -78.5(3) . .
C5 C6 C10 O7 98.6(3) . .
C15 N2 C11 C12 -0.3(5) . .
Ni2 N2 C11 C12 179.4(3) . .
N2 C11 C12 C13 -0.7(6) . .
C11 C12 C13 C14 1.3(5) . .
C11 C12 C13 C16 -178.6(3) . .
C12 C13 C14 C15 -0.9(5) . .
C16 C13 C14 C15 179.0(3) . .
C11 N2 C15 C14 0.8(4) . .
Ni2 N2 C15 C14 -179.0(2) . .
C13 C14 C15 N2 -0.2(5) . .
C14 C13 C16 C17 -15.9(6) . .
C12 C13 C16 C17 164.0(4) . .
C13 C16 C17 C20 -170.0(3) . .
C22 N1 C18 C19 0.1(5) . .
Ni1 N1 C18 C19 -177.0(3) 2_656 .
N1 C18 C19 C20 0.3(6) . .
C18 C19 C20 C21 -0.7(6) . .
C18 C19 C20 C17 177.9(3) . .
C16 C17 C20 C19 -100.6(4) . .
C16 C17 C20 C21 78.0(5) . .
C19 C20 C21 C22 0.7(5) . .
C17 C20 C21 C22 -177.9(3) . .
C18 N1 C22 C21 -0.1(5) . .
Ni1 N1 C22 C21 177.0(3) 2_656 .
C20 C21 C22 N1 -0.4(5) . .
N4 O10 O2 H3W -131.2 . .

loop_
_platon_squeeze_void_nr
_platon_squeeze_void_average_x
_platon_squeeze_void_average_y
_platon_squeeze_void_average_z
_platon_squeeze_void_volume
_platon_squeeze_void_count_electrons
_platon_squeeze_void_content
1 0.015 0.104 0.421 10 5 ' '
2 0.985 0.104 0.078 10 5 ' '
3 0.485 0.396 0.578 10 5 ' '
4 0.515 0.396 0.921 10 5 ' '
5 0.485 0.604 0.078 10 5 ' '
6 0.515 0.604 0.421 10 5 ' '
7 0.015 0.896 0.921 10 5 ' '
8 0.985 0.896 0.578 10 5 ' '
